data_4127832
loop_
_publ_author_name
'Morton, Carla M.'
'Zhu, Qilei'
'Ripberger, Hunter'
'Troian-Gautier, Ludovic'
'Toa, Zi S. D.'
'Knowles, Robert R.'
'Alexanian, Erik J.'

_publ_section_title
;
 C-H Alkylation via Multisite-Proton-Coupled Electron Transfer of an
 Aliphatic C-H Bond.
;
_journal_issue 33
_journal_name_full 'Journal of the American Chemical Society'
_journal_page_first 13253
_journal_page_last 13260
_journal_paper_doi 10.1021/jacs.9b06834
_journal_volume 141
_journal_year 2019
_chemical_formula_sum 'C24.5 H14 Cl F8 Ir0.5 N2 O2 P0.5'
_chemical_formula_weight 667.41
_chemical_name_common AFM-I-062A
_space_group_crystal_system triclinic
_space_group_IT_number 2
_space_group_name_Hall '-P 1'
_space_group_name_H-M_alt 'P -1'
_symmetry_space_group_name_Hall '-P 1'
_symmetry_space_group_name_H-M 'P -1'
_atom_sites_solution_hydrogens geom
_cell_angle_alpha 68.9353(13)
_cell_angle_beta 84.6440(14)
_cell_angle_gamma 62.9903(13)
_cell_formula_units_Z 4
_cell_length_a 13.8502(6)
_cell_length_b 13.9872(6)
_cell_length_c 14.9552(6)
_cell_measurement_reflns_used 207
_cell_measurement_temperature 100.(2)
_cell_measurement_theta_max 30.8668
_cell_measurement_theta_min 1.4354
_cell_volume 2400.19(18)
_computing_cell_refinement 'APEX3 v2017.3-0 (Bruker AXS)'
_computing_data_collection 'Bruker Instrument Service vV6.2.6'
_computing_data_reduction 'SAINT V8.38A (Bruker AXS Inc., 2017)'
_computing_molecular_graphics 'shelXle (C.B. Huebschle, rev 833)'
_computing_structure_refinement 'SHELXL-2014/7 (Sheldrick, 2014)'
_computing_structure_solution 'SHELXT (Sheldrick, 2016)'
_diffrn_ambient_temperature 100.(2)
_diffrn_detector_area_resol_mean 10.4167
_diffrn_measured_fraction_theta_full 0.996
_diffrn_measured_fraction_theta_max 0.996
_diffrn_measurement_device_type 'Bruker Photon 100 CMOS'
_diffrn_radiation_type 'Mo K\a'
_diffrn_radiation_wavelength 0.71073
_diffrn_reflns_av_R_equivalents 0.0394
_diffrn_reflns_av_unetI/netI 0.0283
_diffrn_reflns_limit_h_max 22
_diffrn_reflns_limit_h_min -22
_diffrn_reflns_limit_k_max 22
_diffrn_reflns_limit_k_min -22
_diffrn_reflns_limit_l_max 24
_diffrn_reflns_limit_l_min -24
_diffrn_reflns_number 136171
_diffrn_reflns_theta_full 34.97
_diffrn_reflns_theta_max 34.97
_diffrn_reflns_theta_min 2.65
_diffrn_source 'I\mS microfocus source'
_exptl_absorpt_coefficient_mu 3.040
_exptl_absorpt_correction_T_max 0.36
_exptl_absorpt_correction_T_min 0.27
_exptl_absorpt_correction_type multi-scan
_exptl_absorpt_process_details 'SADABS V2014/5 (Bruker AXS Inc.)'
_exptl_crystal_colour 'translucent intense yellow'
_exptl_crystal_density_diffrn 1.847
_exptl_crystal_density_method 'not measured'
_exptl_crystal_description 'irregular prism'
_exptl_crystal_F_000 1304
_exptl_crystal_size_max 0.554
_exptl_crystal_size_mid 0.510
_exptl_crystal_size_min 0.415
_refine_diff_density_max 2.372
_refine_diff_density_min -0.792
_refine_ls_extinction_method none
_refine_ls_goodness_of_fit_ref 1.092
_refine_ls_hydrogen_treatment constr
_refine_ls_matrix_type full
_refine_ls_number_parameters 759
_refine_ls_number_reflns 21027
_refine_ls_number_restraints 63
_refine_ls_restrained_S_all 1.093
_refine_ls_R_factor_all 0.0324
_refine_ls_R_factor_gt 0.0263
_refine_ls_shift/su_max 0.006
_refine_ls_shift/su_mean 0.000
_refine_ls_structure_factor_coef Fsqd
_refine_ls_weighting_details 'w=1/[\s^2^(Fo^2^)+(0.0275P)^2^+1.6787P] where P=(Fo^2^+2Fc^2^)/3'
_refine_ls_weighting_scheme calc
_refine_ls_wR_factor_gt 0.0578
_refine_ls_wR_factor_ref 0.0601
_reflns_number_gt 19133
_reflns_number_total 21027
_reflns_threshold_expression 'I > 2\s(I)'
_cod_data_source_file ja9b06834_si_002.cif
_cod_data_source_block PDJAM3a
_cod_original_formula_sum 'C24.50 H14 Cl F8 Ir0.50 N2 O2 P0.50'
_cod_database_code 4127832

loop_
_space_group_symop_operation_xyz
'x, y, z'
'-x, -y, -z'

loop_
_atom_site_type_symbol
_atom_site_label
_atom_site_fract_x
_atom_site_fract_y
_atom_site_fract_z
_atom_site_U_iso_or_equiv
_atom_site_adp_type
_atom_site_calc_flag
_atom_site_refinement_flags_adp
_atom_site_refinement_flags_occupancy
_atom_site_refinement_flags_posn
_atom_site_occupancy
_atom_site_disorder_assembly
_atom_site_disorder_group
Ir Ir1 0.21353(2) 0.52582(2) 0.75359(2) 0.00990(2) Uani d . . . 1.0 . .
O O1 0.47339(10) 0.11960(11) 0.72379(10) 0.0191(2) Uani d . . . 1.0 . .
N N1 0.23215(11) 0.67900(11) 0.70844(10) 0.0123(2) Uani d . . . 1.0 . .
C C1 0.21098(14) 0.74550(14) 0.76098(12) 0.0149(3) Uani d . . . 1.0 . .
H H1 0.185159 0.72475 0.82263 0.018 Uiso calc U . R 1.0 . .
P P1 0.56361(4) 0.16594(4) 0.70688(3) 0.01516(7) Uani d . . . 1.0 . .
O O2 0.62767(11) 0.09109(11) 0.81378(9) 0.0195(2) Uani d . . . 1.0 . .
N N2 0.28660(11) 0.52949(11) 0.62062(9) 0.0116(2) Uani d . . . 1.0 . .
C C2 0.22582(14) 0.84339(14) 0.72764(13) 0.0169(3) Uani d . . . 1.0 . .
N N3 0.36148(11) 0.42202(11) 0.83056(10) 0.0119(2) Uani d . . . 1.0 . .
C C3 0.25921(16) 0.87734(16) 0.63610(14) 0.0219(3) Uani d . . . 1.0 . .
H H3 0.266171 0.946486 0.611028 0.026 Uiso calc U . R 1.0 . .
O O3 0.50720(11) 0.28918(11) 0.69258(10) 0.0201(2) Uani d . . . 1.0 . .
F F4 0.37767(12) 0.27972(10) 0.50476(9) 0.0278(3) Uani d . . . 1.0 . .
N N4 0.05772(11) 0.61467(11) 0.69067(10) 0.0123(2) Uani d . . . 1.0 . .
C C4 0.28220(16) 0.80832(15) 0.58204(13) 0.0198(3) Uani d . . . 1.0 . .
H H4 0.305418 0.829271 0.519254 0.024 Uiso calc U . R 1.0 . .
O O4 0.63870(11) 0.12619(12) 0.63576(10) 0.0207(2) Uani d . . . 1.0 . .
F F5 0.29862(11) 0.41926(11) 0.37276(9) 0.0271(2) Uani d . . . 1.0 . .
C C5 0.27070(13) 0.70748(14) 0.62130(12) 0.0139(3) Uani d . . . 1.0 . .
F F6 0.47022(11) 0.35163(13) 0.40375(11) 0.0323(3) Uani d . . . 1.0 . .
C C6 0.30152(13) 0.62404(13) 0.57252(11) 0.0129(3) Uani d . . . 1.0 . .
F F7 0.55224(11) 0.54040(12) 0.90821(11) 0.0342(3) Uani d . . . 1.0 . .
C C7 0.34497(14) 0.63994(15) 0.48402(12) 0.0167(3) Uani d . . . 1.0 . .
H H7 0.356844 0.705544 0.452651 0.02 Uiso calc U . R 1.0 . .
F F8 0.67750(13) 0.36928(14) 0.97843(12) 0.0490(5) Uani d . . . 1.0 . .
C C8 0.37081(14) 0.55813(15) 0.44206(12) 0.0165(3) Uani d . . . 1.0 . .
H H8 0.400371 0.567002 0.381378 0.02 Uiso calc U . R 1.0 . .
F F9 0.65949(12) 0.44690(14) 0.82442(12) 0.0409(3) Uani d . . . 1.0 . .
C C9 0.35268(14) 0.46348(14) 0.49037(12) 0.0146(3) Uani d . . . 1.0 . .
F F10 0.39573(10) 0.07968(9) 0.94735(9) 0.0236(2) Uani d . . . 1.0 . .
C C10 0.31274(13) 0.44988(13) 0.58057(11) 0.0124(3) Uani d . . . 1.0 . .
H H10 0.303772 0.382918 0.614534 0.015 Uiso calc U . R 1.0 . .
F F11 0.05570(9) 0.22407(10) 0.79150(8) 0.0214(2) Uani d . . . 1.0 . .
C C11A 0.2088(3) 0.9100(3) 0.7933(3) 0.0185(7) Uani d U P D 0.837(7) A 3
F F1A 0.3026(2) 0.8995(3) 0.8219(3) 0.0456(7) Uani d U P D 0.837(7) A 3
F F2A 0.1428(3) 1.01986(15) 0.75036(16) 0.0441(8) Uani d U P D 0.837(7) A 3
F F3A 0.1657(2) 0.8725(2) 0.87419(17) 0.0360(7) Uani d U P D 0.837(7) A 3
C C11B 0.2047(15) 0.9150(16) 0.7781(14) 0.035(7) Uani d U P D 0.163(7) A 4
F F1B 0.2887(11) 0.8701(11) 0.8436(9) 0.033(3) Uani d U P D 0.163(7) A 4
F F2B 0.1954(11) 1.0201(8) 0.7334(7) 0.030(2) Uani d U P D 0.163(7) A 4
F F3B 0.1216(9) 0.9232(12) 0.8333(10) 0.036(3) Uani d U P D 0.163(7) A 4
F F12 -0.01181(12) 0.66515(15) 0.41494(9) 0.0364(3) Uani d . . . 1.0 . .
C C12 0.37513(15) 0.37750(16) 0.44398(13) 0.0183(3) Uani d . . . 1.0 . .
F F13 -0.17805(14) 0.78712(13) 0.41502(10) 0.0436(4) Uani d . . . 1.0 . .
C C13 0.43251(14) 0.45917(14) 0.84078(12) 0.0153(3) Uani d . . . 1.0 . .
H H13 0.415688 0.537569 0.80732 0.018 Uiso calc U . R 1.0 . .
F F14 -0.13155(12) 0.60664(13) 0.47071(10) 0.0336(3) Uani d . . . 1.0 . .
C C14 0.52874(14) 0.38753(15) 0.89805(13) 0.0173(3) Uani d . . . 1.0 . .
F F15 -0.15443(9) 0.72148(10) 0.89828(9) 0.0253(2) Uani d . . . 1.0 . .
C C15 0.55419(15) 0.27246(16) 0.94731(13) 0.0190(3) Uani d . . . 1.0 . .
H H15 0.619398 0.221906 0.988251 0.023 Uiso calc U . R 1.0 . .
F F16 0.15184(11) 0.52415(12) 1.11671(8) 0.0283(3) Uani d . . . 1.0 . .
C C16 0.48256(14) 0.23324(15) 0.93541(12) 0.0171(3) Uani d . . . 1.0 . .
H H16 0.498878 0.154827 0.967906 0.02 Uiso calc U . R 1.0 . .
C C17 0.38631(13) 0.30850(13) 0.87579(11) 0.0127(3) Uani d . . . 1.0 . .
C C18 0.30345(13) 0.28022(13) 0.85550(11) 0.0127(3) Uani d . . . 1.0 . .
C C19 0.30891(14) 0.17070(14) 0.88954(12) 0.0156(3) Uani d . . . 1.0 . .
C C20 0.22746(15) 0.14899(14) 0.86836(12) 0.0170(3) Uani d . . . 1.0 . .
H H20 0.232628 0.073909 0.89251 0.02 Uiso calc U . R 1.0 . .
C C21 0.13835(14) 0.24216(14) 0.81030(12) 0.0150(3) Uani d . . . 1.0 . .
C C22 0.12801(13) 0.35261(14) 0.77260(11) 0.0133(3) Uani d . . . 1.0 . .
H H22 0.065437 0.41361 0.73195 0.016 Uiso calc U . R 1.0 . .
C C23 0.21065(13) 0.37340(13) 0.79500(11) 0.0113(2) Uani d . . . 1.0 . .
C C24 0.60481(16) 0.43537(17) 0.90272(15) 0.0239(4) Uani d . . . 1.0 . .
C C25 0.03201(14) 0.62898(14) 0.60054(12) 0.0148(3) Uani d . . . 1.0 . .
H H25 0.088899 0.604415 0.560958 0.018 Uiso calc U . R 1.0 . .
C C26 -0.07430(15) 0.67817(15) 0.56399(13) 0.0185(3) Uani d . . . 1.0 . .
C C27 -0.15797(15) 0.71605(17) 0.62111(14) 0.0223(3) Uani d . . . 1.0 . .
H H27 -0.231792 0.751013 0.596987 0.027 Uiso calc U . R 1.0 . .
C C28 -0.13204(15) 0.70203(17) 0.71335(14) 0.0207(3) Uani d . . . 1.0 . .
H H28 -0.188251 0.728124 0.753011 0.025 Uiso calc U . R 1.0 . .
C C29 -0.02319(13) 0.64951(14) 0.74849(12) 0.0143(3) Uani d . . . 1.0 . .
C C30 0.01797(13) 0.62210(14) 0.84558(12) 0.0138(3) Uani d . . . 1.0 . .
C C31 -0.04554(14) 0.65638(15) 0.91683(13) 0.0174(3) Uani d . . . 1.0 . .
C C32 -0.00284(16) 0.62656(16) 1.00788(13) 0.0199(3) Uani d . . . 1.0 . .
H H32 -0.047318 0.651808 1.055069 0.024 Uiso calc U . R 1.0 . .
C C33 0.10800(16) 0.55805(16) 1.02698(12) 0.0188(3) Uani d . . . 1.0 . .
C C34 0.17638(15) 0.52118(15) 0.96013(12) 0.0163(3) Uani d . . . 1.0 . .
H H34 0.252283 0.474492 0.976916 0.02 Uiso calc U . R 1.0 . .
C C35 0.13202(13) 0.55373(13) 0.86715(11) 0.0126(3) Uani d . . . 1.0 . .
C C36 -0.09843(17) 0.68525(18) 0.46546(14) 0.0237(4) Uani d . . . 1.0 . .
C C37 0.50215(15) 0.00827(15) 0.72849(14) 0.0190(3) Uani d . . . 1.0 . .
C C38 0.55704(17) -0.08536(16) 0.81102(14) 0.0232(4) Uani d . . . 1.0 . .
H H38 0.576089 -0.074666 0.864863 0.028 Uiso calc U . R 1.0 . .
C C39 0.58380(18) -0.19520(17) 0.81385(15) 0.0263(4) Uani d . . . 1.0 . .
H H39 0.621594 -0.259799 0.869993 0.032 Uiso calc U . R 1.0 . .
C C40 0.55600(18) -0.21124(18) 0.73592(16) 0.0269(4) Uani d . . . 1.0 . .
H H40 0.57472 -0.286454 0.738277 0.032 Uiso calc U . R 1.0 . .
C C41 0.5004(2) -0.1165(2) 0.65405(19) 0.0365(5) Uani d . . . 1.0 . .
H H41 0.481252 -0.127278 0.600303 0.044 Uiso calc U . R 1.0 . .
C C42 0.4727(2) -0.00628(19) 0.65001(18) 0.0338(5) Uani d . . . 1.0 . .
H H42 0.434052 0.058348 0.594171 0.041 Uiso calc U . R 1.0 . .
C C43 0.72442(15) 0.08738(16) 0.83508(13) 0.0183(3) Uani d . . . 1.0 . .
C C44 0.80466(17) -0.01846(17) 0.89188(14) 0.0234(3) Uani d . . . 1.0 . .
H H44 0.792723 -0.0846 0.91266 0.028 Uiso calc U . R 1.0 . .
C C45 0.90257(18) -0.02677(19) 0.91807(16) 0.0291(4) Uani d . . . 1.0 . .
H H45 0.957794 -0.098964 0.956978 0.035 Uiso calc U . R 1.0 . .
C C46 0.92024(18) 0.0698(2) 0.88772(16) 0.0282(4) Uani d . . . 1.0 . .
H H46 0.987445 0.063601 0.905656 0.034 Uiso calc U . R 1.0 . .
C C47 0.83951(17) 0.17526(19) 0.83118(16) 0.0271(4) Uani d . . . 1.0 . .
H H47 0.851565 0.241338 0.81034 0.033 Uiso calc U . R 1.0 . .
C C48 0.74095(16) 0.18470(17) 0.80484(15) 0.0232(3) Uani d . . . 1.0 . .
H H48 0.685423 0.257055 0.766518 0.028 Uiso calc U . R 1.0 . .
C C49A -0.1000(9) 1.0342(7) 0.6583(7) 0.0373(18) Uani d . P D 0.675(2) B 1
H H49A -0.073474 1.004908 0.726684 0.045 Uiso calc U P R 0.675(2) B 1
H H49B -0.179848 1.062774 0.654926 0.045 Uiso calc U P R 0.675(2) B 1
Cl Cl1A -0.06918(8) 1.14929(8) 0.59220(8) 0.0341(2) Uani d . P D 0.675(2) B 1
Cl Cl2A -0.03978(7) 0.92158(7) 0.61333(8) 0.0324(2) Uani d . P D 0.675(2) B 1
C C49B -0.1019(14) 1.0529(11) 0.6535(10) 0.0182(19) Uani d . P D 0.325(2) B 2
H H49C -0.08582 1.063147 0.711586 0.022 Uiso calc U P R 0.325(2) B 2
H H49D -0.181947 1.090706 0.640363 0.022 Uiso calc U P R 0.325(2) B 2
Cl Cl1B -0.04492(16) 1.12175(19) 0.55351(15) 0.0343(5) Uani d . P D 0.325(2) B 2
Cl Cl2B -0.05228(17) 0.90817(15) 0.67608(17) 0.0381(6) Uani d . P D 0.325(2) B 2

loop_
_atom_site_aniso_label
_atom_site_aniso_U_11
_atom_site_aniso_U_22
_atom_site_aniso_U_33
_atom_site_aniso_U_12
_atom_site_aniso_U_13
_atom_site_aniso_U_23
Ir1 0.01397(3) 0.01133(3) 0.00834(3) -0.00834(2) 0.00282(2) -0.00473(2)
O1 0.0182(6) 0.0175(5) 0.0246(6) -0.0110(5) 0.0063(5) -0.0081(5)
N1 0.0152(6) 0.0120(5) 0.0133(6) -0.0083(5) 0.0027(5) -0.0059(4)
C1 0.0179(7) 0.0155(7) 0.0155(7) -0.0091(6) 0.0036(5) -0.0085(6)
P1 0.01717(18) 0.01528(18) 0.01497(18) -0.00960(15) 0.00447(14) -0.00527(15)
O2 0.0206(6) 0.0210(6) 0.0174(6) -0.0126(5) 0.0018(5) -0.0034(5)
N2 0.0153(6) 0.0132(5) 0.0107(5) -0.0092(5) 0.0038(4) -0.0061(4)
C2 0.0192(7) 0.0147(7) 0.0213(8) -0.0091(6) 0.0038(6) -0.0101(6)
N3 0.0150(6) 0.0131(5) 0.0108(5) -0.0081(5) 0.0026(4) -0.0058(4)
C3 0.0297(9) 0.0178(7) 0.0265(9) -0.0165(7) 0.0085(7) -0.0109(7)
O3 0.0235(6) 0.0168(5) 0.0210(6) -0.0110(5) 0.0029(5) -0.0056(5)
F4 0.0477(8) 0.0195(5) 0.0225(6) -0.0177(5) 0.0075(5) -0.0121(4)
N4 0.0164(6) 0.0126(5) 0.0113(5) -0.0093(5) 0.0021(4) -0.0045(4)
C4 0.0286(9) 0.0175(7) 0.0202(8) -0.0158(7) 0.0090(7) -0.0089(6)
O4 0.0240(6) 0.0229(6) 0.0212(6) -0.0146(5) 0.0098(5) -0.0109(5)
F5 0.0355(7) 0.0343(6) 0.0207(5) -0.0189(5) -0.0001(5) -0.0153(5)
C5 0.0176(7) 0.0139(6) 0.0149(7) -0.0104(6) 0.0046(5) -0.0067(5)
F6 0.0283(6) 0.0460(8) 0.0451(8) -0.0224(6) 0.0215(6) -0.0375(7)
C6 0.0171(7) 0.0124(6) 0.0126(6) -0.0097(5) 0.0039(5) -0.0049(5)
F7 0.0353(7) 0.0312(7) 0.0501(9) -0.0218(6) 0.0005(6) -0.0200(6)
C7 0.0222(8) 0.0173(7) 0.0151(7) -0.0127(6) 0.0072(6) -0.0070(6)
F8 0.0481(9) 0.0428(8) 0.0530(10) -0.0311(7) -0.0326(8) 0.0088(7)
C8 0.0219(7) 0.0188(7) 0.0125(7) -0.0123(6) 0.0067(6) -0.0069(6)
F9 0.0400(8) 0.0567(9) 0.0495(9) -0.0384(8) 0.0186(7) -0.0261(8)
C9 0.0175(7) 0.0175(7) 0.0128(6) -0.0094(6) 0.0040(5) -0.0083(5)
F10 0.0265(6) 0.0131(5) 0.0268(6) -0.0086(4) -0.0063(4) -0.0009(4)
C10 0.0153(6) 0.0129(6) 0.0121(6) -0.0082(5) 0.0028(5) -0.0059(5)
F11 0.0263(5) 0.0230(5) 0.0253(5) -0.0194(5) 0.0014(4) -0.0088(4)
C11A 0.0246(12) 0.0158(10) 0.0210(11) -0.0102(8) 0.0023(8) -0.0118(8)
F1A 0.0380(11) 0.0753(19) 0.0589(18) -0.0347(12) 0.0129(10) -0.0523(15)
F2A 0.0681(18) 0.0150(7) 0.0350(10) -0.0020(9) -0.0047(11) -0.0139(7)
F3A 0.0599(15) 0.0366(12) 0.0313(11) -0.0310(11) 0.0228(10) -0.0259(10)
C11B 0.034(7) 0.035(8) 0.035(8) -0.017(4) 0.003(2) -0.011(3)
F1B 0.036(4) 0.037(4) 0.028(4) -0.012(3) -0.012(3) -0.017(3)
F2B 0.045(4) 0.021(3) 0.030(3) -0.013(3) 0.006(3) -0.017(2)
F3B 0.040(4) 0.038(4) 0.037(4) -0.018(3) 0.008(3) -0.023(3)
F12 0.0379(7) 0.0659(10) 0.0167(5) -0.0325(7) 0.0042(5) -0.0154(6)
C12 0.0234(8) 0.0229(8) 0.0166(7) -0.0137(7) 0.0078(6) -0.0129(6)
F13 0.0509(9) 0.0367(8) 0.0259(7) -0.0092(7) -0.0197(6) -0.0012(6)
C13 0.0191(7) 0.0164(7) 0.0147(7) -0.0114(6) 0.0013(6) -0.0057(5)
F14 0.0427(8) 0.0465(8) 0.0290(7) -0.0310(7) 0.0010(6) -0.0175(6)
C14 0.0182(7) 0.0202(7) 0.0171(7) -0.0115(6) 0.0000(6) -0.0067(6)
F15 0.0202(5) 0.0260(6) 0.0288(6) -0.0067(4) 0.0088(4) -0.0157(5)
C15 0.0194(7) 0.0200(7) 0.0162(7) -0.0093(6) -0.0019(6) -0.0037(6)
F16 0.0396(7) 0.0445(7) 0.0114(5) -0.0252(6) 0.0061(5) -0.0140(5)
C16 0.0195(7) 0.0163(7) 0.0142(7) -0.0089(6) 0.0001(6) -0.0028(6)
C17 0.0163(6) 0.0132(6) 0.0104(6) -0.0080(5) 0.0035(5) -0.0051(5)
C18 0.0173(7) 0.0132(6) 0.0106(6) -0.0091(5) 0.0031(5) -0.0049(5)
C19 0.0201(7) 0.0121(6) 0.0149(7) -0.0079(6) 0.0015(6) -0.0046(5)
C20 0.0265(8) 0.0148(7) 0.0153(7) -0.0142(6) 0.0041(6) -0.0058(6)
C21 0.0213(7) 0.0173(7) 0.0142(7) -0.0141(6) 0.0051(6) -0.0079(6)
C22 0.0187(7) 0.0150(6) 0.0118(6) -0.0112(6) 0.0033(5) -0.0064(5)
C23 0.0155(6) 0.0133(6) 0.0091(6) -0.0088(5) 0.0041(5) -0.0063(5)
C24 0.0232(8) 0.0252(9) 0.0258(9) -0.0149(7) -0.0056(7) -0.0046(7)
C25 0.0193(7) 0.0169(7) 0.0120(6) -0.0117(6) 0.0021(5) -0.0047(5)
C26 0.0226(8) 0.0193(7) 0.0150(7) -0.0121(6) -0.0020(6) -0.0033(6)
C27 0.0178(7) 0.0259(9) 0.0231(8) -0.0107(7) -0.0018(6) -0.0067(7)
C28 0.0160(7) 0.0245(8) 0.0214(8) -0.0090(6) 0.0032(6) -0.0088(7)
C29 0.0157(7) 0.0147(6) 0.0150(7) -0.0088(5) 0.0034(5) -0.0061(5)
C30 0.0172(7) 0.0149(6) 0.0134(6) -0.0099(6) 0.0052(5) -0.0070(5)
C31 0.0198(7) 0.0168(7) 0.0195(7) -0.0098(6) 0.0077(6) -0.0101(6)
C32 0.0288(9) 0.0228(8) 0.0171(7) -0.0164(7) 0.0120(7) -0.0133(6)
C33 0.0301(9) 0.0246(8) 0.0115(7) -0.0190(7) 0.0061(6) -0.0092(6)
C34 0.0216(7) 0.0203(7) 0.0129(7) -0.0135(6) 0.0046(6) -0.0076(6)
C35 0.0182(7) 0.0137(6) 0.0115(6) -0.0108(5) 0.0049(5) -0.0068(5)
C36 0.0259(9) 0.0305(9) 0.0173(8) -0.0154(8) -0.0036(7) -0.0063(7)
C37 0.0191(7) 0.0180(7) 0.0236(8) -0.0117(6) 0.0062(6) -0.0081(6)
C38 0.0350(10) 0.0205(8) 0.0173(8) -0.0163(8) 0.0060(7) -0.0062(6)
C39 0.0350(10) 0.0191(8) 0.0244(9) -0.0138(8) 0.0065(8) -0.0064(7)
C40 0.0304(10) 0.0232(9) 0.0345(11) -0.0167(8) 0.0093(8) -0.0138(8)
C41 0.0492(14) 0.0298(11) 0.0393(13) -0.0218(10) -0.0071(11) -0.0138(10)
C42 0.0436(13) 0.0237(9) 0.0361(12) -0.0173(9) -0.0137(10) -0.0058(8)
C43 0.0204(7) 0.0202(7) 0.0161(7) -0.0111(6) 0.0032(6) -0.0063(6)
C44 0.0274(9) 0.0209(8) 0.0212(8) -0.0119(7) -0.0001(7) -0.0049(7)
C45 0.0277(10) 0.0285(10) 0.0259(10) -0.0110(8) -0.0049(8) -0.0046(8)
C46 0.0256(9) 0.0366(11) 0.0257(10) -0.0171(8) -0.0009(7) -0.0098(8)
C47 0.0280(9) 0.0306(10) 0.0286(10) -0.0193(8) 0.0027(8) -0.0090(8)
C48 0.0241(8) 0.0210(8) 0.0245(9) -0.0128(7) 0.0021(7) -0.0048(7)
C49A 0.032(3) 0.039(3) 0.038(3) -0.016(3) 0.010(2) -0.013(2)
Cl1A 0.0358(4) 0.0287(4) 0.0423(5) -0.0164(3) 0.0075(4) -0.0162(4)
Cl2A 0.0326(4) 0.0247(3) 0.0411(6) -0.0149(3) 0.0085(3) -0.0117(3)
C49B 0.016(4) 0.024(4) 0.014(4) -0.006(3) 0.001(3) -0.010(3)
Cl1B 0.0354(9) 0.0361(9) 0.0287(9) -0.0205(8) 0.0058(7) -0.0037(7)
Cl2B 0.0416(10) 0.0240(7) 0.0466(14) -0.0160(7) 0.0063(8) -0.0093(7)

loop_
_atom_type_symbol
_atom_type_description
_atom_type_scat_dispersion_real
_atom_type_scat_dispersion_imag
_atom_type_scat_source
C C 0.0033 0.0016 'International Tables Vol C Tables 4.2.6.8 and 6.1.1.4'
H H 0.0000 0.0000 'International Tables Vol C Tables 4.2.6.8 and 6.1.1.4'
N N 0.0061 0.0033 'International Tables Vol C Tables 4.2.6.8 and 6.1.1.4'
F F 0.0171 0.0103 'International Tables Vol C Tables 4.2.6.8 and 6.1.1.4'
P P 0.1023 0.0942 'International Tables Vol C Tables 4.2.6.8 and 6.1.1.4'
Ir Ir -1.4442 7.9887 'International Tables Vol C Tables 4.2.6.8 and 6.1.1.4'
O O 0.0106 0.0060 'International Tables Vol C Tables 4.2.6.8 and 6.1.1.4'
Cl Cl 0.1484 0.1585 'International Tables Vol C Tables 4.2.6.8 and 6.1.1.4'

loop_
_geom_angle_atom_site_label_1
_geom_angle_atom_site_label_2
_geom_angle_atom_site_label_3
_geom_angle
C35 Ir1 C23 89.08(6)
C35 Ir1 N3 94.74(6)
C23 Ir1 N3 80.51(6)
C35 Ir1 N4 80.37(6)
C23 Ir1 N4 92.82(6)
N3 Ir1 N4 171.84(5)
C35 Ir1 N1 94.41(6)
C23 Ir1 N1 174.73(6)
N3 Ir1 N1 95.26(5)
N4 Ir1 N1 91.65(5)
C35 Ir1 N2 169.55(6)
C23 Ir1 N2 100.17(5)
N3 Ir1 N2 91.60(5)
N4 Ir1 N2 94.22(5)
N1 Ir1 N2 76.71(5)
C37 O1 P1 120.35(11)
C1 N1 C5 119.16(14)
C1 N1 Ir1 124.65(11)
C5 N1 Ir1 116.17(10)
N1 C1 C2 121.67(15)
N1 C1 H1 119.2
C2 C1 H1 119.2
O3 P1 O4 119.85(8)
O3 P1 O1 107.89(7)
O4 P1 O1 110.80(7)
O3 P1 O2 110.39(8)
O4 P1 O2 108.41(8)
O1 P1 O2 97.12(7)
C43 O2 P1 121.37(11)
C10 N2 C6 119.08(13)
C10 N2 Ir1 125.25(10)
C6 N2 Ir1 115.58(10)
C11B C2 C1 124.1(7)
C11B C2 C3 116.0(7)
C1 C2 C3 119.78(15)
C1 C2 C11A 119.21(19)
C3 C2 C11A 120.98(18)
C13 N3 C17 119.46(14)
C13 N3 Ir1 124.15(11)
C17 N3 Ir1 116.37(10)
C4 C3 C2 118.66(16)
C4 C3 H3 120.7
C2 C3 H3 120.7
C25 N4 C29 119.68(14)
C25 N4 Ir1 123.49(11)
C29 N4 Ir1 116.46(11)
C3 C4 C5 118.98(16)
C3 C4 H4 120.5
C5 C4 H4 120.5
N1 C5 C4 121.56(15)
N1 C5 C6 115.55(13)
C4 C5 C6 122.87(15)
N2 C6 C7 122.06(14)
N2 C6 C5 115.76(13)
C7 C6 C5 122.17(14)
C6 C7 C8 118.81(15)
C6 C7 H7 120.6
C8 C7 H7 120.6
C9 C8 C7 118.78(15)
C9 C8 H8 120.6
C7 C8 H8 120.6
C8 C9 C10 119.87(15)
C8 C9 C12 119.39(14)
C10 C9 C12 120.73(15)
N2 C10 C9 121.31(14)
N2 C10 H10 119.3
C9 C10 H10 119.3
F2A C11A F1A 108.8(3)
F2A C11A F3A 107.0(2)
F1A C11A F3A 105.4(3)
F2A C11A C2 111.2(3)
F1A C11A C2 111.5(2)
F3A C11A C2 112.7(2)
F2B C11B F3B 107.7(15)
F2B C11B F1B 100.7(15)
F3B C11B F1B 102.0(15)
F2B C11B C2 120.2(14)
F3B C11B C2 114.4(14)
F1B C11B C2 109.6(15)
F4 C12 F5 106.81(15)
F4 C12 F6 107.68(15)
F5 C12 F6 106.17(14)
F4 C12 C9 113.23(14)
F5 C12 C9 111.02(15)
F6 C12 C9 111.56(14)
N3 C13 C14 122.32(15)
N3 C13 H13 118.8
C14 C13 H13 118.8
C13 C14 C15 119.28(16)
C13 C14 C24 118.72(16)
C15 C14 C24 121.96(16)
C16 C15 C14 118.63(16)
C16 C15 H15 120.7
C14 C15 H15 120.7
C15 C16 C17 120.28(16)
C15 C16 H16 119.9
C17 C16 H16 119.9
N3 C17 C16 119.97(15)
N3 C17 C18 113.27(14)
C16 C17 C18 126.75(15)
C19 C18 C23 118.47(14)
C19 C18 C17 125.62(15)
C23 C18 C17 115.91(13)
F10 C19 C20 116.48(14)
F10 C19 C18 120.39(15)
C20 C19 C18 123.12(16)
C21 C20 C19 116.43(15)
C21 C20 H20 121.8
C19 C20 H20 121.8
F11 C21 C20 117.62(14)
F11 C21 C22 118.63(15)
C20 C21 C22 123.74(15)
C21 C22 C23 119.21(15)
C21 C22 H22 120.4
C23 C22 H22 120.4
C22 C23 C18 119.01(14)
C22 C23 Ir1 127.16(12)
C18 C23 Ir1 113.81(11)
F8 C24 F9 107.46(18)
F8 C24 F7 106.94(17)
F9 C24 F7 105.79(17)
F8 C24 C14 112.16(16)
F9 C24 C14 111.81(17)
F7 C24 C14 112.30(16)
N4 C25 C26 122.02(16)
N4 C25 H25 119.0
C26 C25 H25 119.0
C25 C26 C27 119.22(16)
C25 C26 C36 119.91(17)
C27 C26 C36 120.81(17)
C28 C27 C26 118.96(17)
C28 C27 H27 120.5
C26 C27 H27 120.5
C27 C28 C29 120.09(17)
C27 C28 H28 120.0
C29 C28 H28 120.0
N4 C29 C28 120.01(15)
N4 C29 C30 113.00(14)
C28 C29 C30 126.96(15)
C31 C30 C35 118.92(15)
C31 C30 C29 125.34(15)
C35 C30 C29 115.73(14)
F15 C31 C32 116.77(15)
F15 C31 C30 120.18(16)
C32 C31 C30 123.06(17)
C31 C32 C33 116.47(15)
C31 C32 H32 121.8
C33 C32 H32 121.8
F16 C33 C32 117.88(15)
F16 C33 C34 118.24(17)
C32 C33 C34 123.88(16)
C33 C34 C35 119.04(16)
C33 C34 H34 120.5
C35 C34 H34 120.5
C34 C35 C30 118.61(14)
C34 C35 Ir1 127.14(13)
C30 C35 Ir1 114.03(11)
F12 C36 F13 108.25(17)
F12 C36 F14 106.52(17)
F13 C36 F14 106.31(17)
F12 C36 C26 112.46(16)
F13 C36 C26 112.05(17)
F14 C36 C26 110.90(16)
C42 C37 C38 120.90(18)
C42 C37 O1 118.67(17)
C38 C37 O1 120.41(17)
C37 C38 C39 119.10(18)
C37 C38 H38 120.5
C39 C38 H38 120.5
C40 C39 C38 120.71(19)
C40 C39 H39 119.6
C38 C39 H39 119.6
C39 C40 C41 119.48(19)
C39 C40 H40 120.3
C41 C40 H40 120.3
C42 C41 C40 120.6(2)
C42 C41 H41 119.7
C40 C41 H41 119.7
C37 C42 C41 119.2(2)
C37 C42 H42 120.4
C41 C42 H42 120.4
O2 C43 C44 116.80(16)
O2 C43 C48 122.47(17)
C44 C43 C48 120.68(18)
C43 C44 C45 119.39(19)
C43 C44 H44 120.3
C45 C44 H44 120.3
C44 C45 C46 120.4(2)
C44 C45 H45 119.8
C46 C45 H45 119.8
C47 C46 C45 119.81(19)
C47 C46 H46 120.1
C45 C46 H46 120.1
C46 C47 C48 120.27(19)
C46 C47 H47 119.9
C48 C47 H47 119.9
C43 C48 C47 119.43(19)
C43 C48 H48 120.3
C47 C48 H48 120.3
Cl2A C49A Cl1A 111.5(5)
Cl2A C49A H49A 109.3
Cl1A C49A H49A 109.3
Cl2A C49A H49B 109.3
Cl1A C49A H49B 109.3
H49A C49A H49B 108.0
Cl2B C49B Cl1B 112.9(7)
Cl2B C49B H49C 109.0
Cl1B C49B H49C 109.0
Cl2B C49B H49D 109.0
Cl1B C49B H49D 109.0
H49C C49B H49D 107.8

loop_
_geom_bond_atom_site_label_1
_geom_bond_atom_site_label_2
_geom_bond_distance
Ir1 C35 2.0074(15)
Ir1 C23 2.0135(15)
Ir1 N3 2.0417(14)
Ir1 N4 2.0468(14)
Ir1 N1 2.1312(13)
Ir1 N2 2.1399(13)
O1 C37 1.397(2)
O1 P1 1.6137(13)
N1 C1 1.343(2)
N1 C5 1.354(2)
C1 C2 1.382(2)
C1 H1 0.95
P1 O3 1.4734(14)
P1 O4 1.4885(14)
P1 O2 1.6301(14)
O2 C43 1.380(2)
N2 C10 1.3426(19)
N2 C6 1.3586(19)
C2 C11B 1.38(2)
C2 C3 1.388(3)
C2 C11A 1.518(4)
N3 C13 1.346(2)
N3 C17 1.368(2)
C3 C4 1.386(2)
C3 H3 0.95
F4 C12 1.329(2)
N4 C25 1.347(2)
N4 C29 1.366(2)
C4 C5 1.397(2)
C4 H4 0.95
F5 C12 1.342(2)
C5 C6 1.476(2)
F6 C12 1.343(2)
C6 C7 1.387(2)
F7 C24 1.341(2)
C7 C8 1.390(2)
C7 H7 0.95
F8 C24 1.329(2)
C8 C9 1.385(2)
C8 H8 0.95
F9 C24 1.334(3)
C9 C10 1.391(2)
C9 C12 1.498(2)
F10 C19 1.351(2)
C10 H10 0.95
F11 C21 1.3520(19)
C11A F2A 1.316(3)
C11A F1A 1.334(4)
C11A F3A 1.337(4)
C11B F2B 1.327(17)
C11B F3B 1.338(17)
C11B F1B 1.347(17)
F12 C36 1.329(2)
F13 C36 1.331(2)
C13 C14 1.377(2)
C13 H13 0.95
F14 C36 1.347(2)
C14 C15 1.392(2)
C14 C24 1.500(2)
F15 C31 1.353(2)
C15 C16 1.384(2)
C15 H15 0.95
F16 C33 1.352(2)
C16 C17 1.397(2)
C16 H16 0.95
C17 C18 1.459(2)
C18 C19 1.397(2)
C18 C23 1.420(2)
C19 C20 1.383(2)
C20 C21 1.379(3)
C20 H20 0.95
C21 C22 1.383(2)
C22 C23 1.397(2)
C22 H22 0.95
C25 C26 1.378(2)
C25 H25 0.95
C26 C27 1.392(3)
C26 C36 1.500(3)
C27 C28 1.380(3)
C27 H27 0.95
C28 C29 1.397(2)
C28 H28 0.95
C29 C30 1.461(2)
C30 C31 1.396(2)
C30 C35 1.420(2)
C31 C32 1.377(3)
C32 C33 1.380(3)
C32 H32 0.95
C33 C34 1.383(2)
C34 C35 1.403(2)
C34 H34 0.95
C37 C42 1.386(3)
C37 C38 1.388(3)
C38 C39 1.392(3)
C38 H38 0.95
C39 C40 1.381(3)
C39 H39 0.95
C40 C41 1.389(3)
C40 H40 0.95
C41 C42 1.389(3)
C41 H41 0.95
C42 H42 0.95
C43 C44 1.388(3)
C43 C48 1.390(3)
C44 C45 1.389(3)
C44 H44 0.95
C45 C46 1.389(3)
C45 H45 0.95
C46 C47 1.387(3)
C46 H46 0.95
C47 C48 1.391(3)
C47 H47 0.95
C48 H48 0.95
C49A Cl2A 1.759(8)
C49A Cl1A 1.775(7)
C49A H49A 0.99
C49A H49B 0.99
C49B Cl2B 1.724(12)
C49B Cl1B 1.795(12)
C49B H49C 0.99
C49B H49D 0.99
